data_9014202
loop_
_publ_author_name
'Rinaldi, R.'
'Gatta, G. D.'
'Angel, R. J.'

_publ_section_title
;
 Crystal chemistry and low-temperature behavior of datolite:
 a single-crystal X-ray diffraction study
 Note: T = 160 K
;
_journal_name_full 'American Mineralogist'
_journal_page_first 1413
_journal_page_last 1421
_journal_paper_doi 10.2138/am.2010.3536
_journal_volume 95
_journal_year 2010
_chemical_compound_source 'Valmozzola, Parma, Italy'
_chemical_formula_sum 'B Ca H O5 Si'
_chemical_name_mineral Datolite
_space_group_IT_number 14
_symmetry_space_group_name_Hall '-P 2ybc'
_symmetry_space_group_name_H-M 'P 1 21/c 1'
_cell_angle_alpha 90
_cell_angle_beta 90.180
_cell_angle_gamma 90
_cell_length_a 4.8303
_cell_length_b 7.6011
_cell_length_c 9.6292
_cell_formula_units_Z 4
_cell_volume 353.540
_database_code_amcsd 0017709
_exptl_crystal_density_diffrn 3.006
_cod_original_formula_sum 'Ca B Si O5 H'
_cod_database_code 9014202

loop_
_space_group_symop_operation_xyz
x,y,z
x,1/2-y,1/2+z
-x,1/2+y,1/2-z
-x,-y,-z

loop_
_atom_site_aniso_label
_atom_site_aniso_U_11
_atom_site_aniso_U_22
_atom_site_aniso_U_33
_atom_site_aniso_U_12
_atom_site_aniso_U_13
_atom_site_aniso_U_23
Ca 0.00430 0.00440 0.00360 0.00020 0.00040 0.00000
B 0.00410 0.00410 0.00350 -0.00020 0.00030 0.00020
Si 0.00350 0.00320 0.00240 0.00020 0.00020 -0.00010
O1 0.00530 0.00520 0.00460 0.00120 0.00000 -0.00040
O2 0.00480 0.00510 0.00360 -0.00050 0.00040 -0.00110
O3 0.00460 0.00560 0.00290 0.00010 0.00020 -0.00110
O4 0.00520 0.00310 0.00590 0.00010 0.00160 0.00060
O5 0.00360 0.00690 0.00440 -0.00060 0.00010 0.00090

loop_
_atom_site_label
_atom_site_fract_x
_atom_site_fract_y
_atom_site_fract_z
_atom_site_U_iso_or_equiv
Ca 0.00823 0.60628 0.16398 0.00410
B 0.56915 0.08918 -0.15908 0.00390
Si 0.46953 0.26652 0.08426 0.00300
O1 0.24119 0.40174 0.03721 0.00500
O2 0.67100 0.19902 -0.04245 0.00450
O3 0.67631 0.33466 0.21064 0.00440
O4 0.31466 0.08819 0.14591 0.00470
O5 0.25889 0.08670 -0.16354 0.00500
H 0.21200 0.05220 -0.08680 0.03200

loop_
_cod_related_entry_id
_cod_related_entry_database
_cod_related_entry_code
1 AMCSD 0017709
